data_7221545
loop_
_publ_author_name
'Dhevalapally, Ramachary Buchi'
'Patoju, Murali Krishna'
'Peesapati, Sruthi'

_publ_section_title
;
 Azide-acetonitrile &#x201C;click&#x201D; reaction triggered by Cs2CO3:
 the atom-economic, high-yielding synthesis of 5-amino-1,2,3-triazoles
;
_journal_name_full 'RSC Adv.'
_journal_paper_doi 10.1039/C5RA12308A
_journal_year 2015
_chemical_formula_sum 'C17 H16 N4 O2'
_chemical_formula_weight 308.34
_chemical_name_systematic
; 
 ? 
;
_space_group_IT_number 2
_symmetry_cell_setting triclinic
_symmetry_space_group_name_Hall '-P 1'
_symmetry_space_group_name_H-M 'P -1'
_atom_sites_solution_hydrogens geom
_atom_sites_solution_primary direct
_atom_sites_solution_secondary difmap
_audit_creation_method SHELXL-97
_audit_update_record
;
2015-01-04 deposited with the CCDC.
2015-07-13 downloaded from the CCDC.
;
_cell_angle_alpha 75.599(14)
_cell_angle_beta 84.866(13)
_cell_angle_gamma 82.605(13)
_cell_formula_units_Z 4
_cell_length_a 7.6966(11)
_cell_length_b 11.8544(18)
_cell_length_c 17.340(3)
_cell_measurement_temperature 293(2)
_cell_volume 1516.9(4)
_computing_structure_refinement 'SHELXL-97 (Sheldrick, 1997)'
_computing_structure_solution 'SHELXS-97 (Sheldrick, 1990)'
_diffrn_ambient_temperature 293(2)
_diffrn_measured_fraction_theta_full 0.999
_diffrn_measured_fraction_theta_max 0.999
_diffrn_radiation_monochromator graphite
_diffrn_radiation_source 'fine-focus sealed tube'
_diffrn_radiation_type MoK\a
_diffrn_radiation_wavelength 0.71073
_diffrn_reflns_av_R_equivalents 0.1236
_diffrn_reflns_av_sigmaI/netI 0.2605
_diffrn_reflns_limit_h_max 9
_diffrn_reflns_limit_h_min -9
_diffrn_reflns_limit_k_max 14
_diffrn_reflns_limit_k_min -14
_diffrn_reflns_limit_l_max 20
_diffrn_reflns_limit_l_min -20
_diffrn_reflns_number 11192
_diffrn_reflns_theta_full 25.02
_diffrn_reflns_theta_max 25.02
_diffrn_reflns_theta_min 2.67
_exptl_absorpt_coefficient_mu 0.092
_exptl_crystal_colour lightyellow
_exptl_crystal_density_diffrn 1.350
_exptl_crystal_density_method 'not measured'
_exptl_crystal_description block
_exptl_crystal_F_000 648
_exptl_crystal_size_max 0.22
_exptl_crystal_size_mid 0.22
_exptl_crystal_size_min 0.22
_refine_diff_density_max 0.225
_refine_diff_density_min -0.217
_refine_diff_density_rms 0.049
_refine_ls_extinction_method none
_refine_ls_goodness_of_fit_ref 0.910
_refine_ls_hydrogen_treatment mixed
_refine_ls_matrix_type full
_refine_ls_number_parameters 419
_refine_ls_number_reflns 5356
_refine_ls_number_restraints 0
_refine_ls_restrained_S_all 0.910
_refine_ls_R_factor_all 0.2733
_refine_ls_R_factor_gt 0.0840
_refine_ls_shift/su_max 0.018
_refine_ls_shift/su_mean 0.000
_refine_ls_structure_factor_coef Fsqd
_refine_ls_weighting_details 'calc w=1/[\s^2^(Fo^2^)+(0.0130P)^2^+0.0000P] where P=(Fo^2^+2Fc^2^)/3'
_refine_ls_weighting_scheme calc
_refine_ls_wR_factor_gt 0.1155
_refine_ls_wR_factor_ref 0.1819
_reflns_number_gt 1629
_reflns_number_total 5356
_reflns_threshold_expression >2sigma(I)
_cod_data_source_file c5ra12308a3.cif
_cod_data_source_block an
_cod_original_sg_symbol_H-M p-1
_cod_database_code 7221545

loop_
_symmetry_equiv_pos_as_xyz
'x, y, z'
'-x, -y, -z'

loop_
_atom_site_label
_atom_site_type_symbol
_atom_site_fract_x
_atom_site_fract_y
_atom_site_fract_z
_atom_site_U_iso_or_equiv
_atom_site_adp_type
_atom_site_occupancy
_atom_site_symmetry_multiplicity
_atom_site_calc_flag
_atom_site_refinement_flags
O1 O 0.1994(6) 0.6965(4) 1.2918(3) 0.0649(13) Uani 1 1 d .
N2 N 0.1062(6) 0.7192(4) 0.9298(3) 0.0463(14) Uani 1 1 d .
C6 C 0.1099(8) 0.6677(5) 1.1484(4) 0.0518(18) Uani 1 1 d .
H6 H 0.0830 0.6109 1.1940 0.062 Uiso 1 1 calc R
C10 C 0.1282(7) 0.7356(5) 1.0067(4) 0.0386(15) Uani 1 1 d .
N11 N 0.1454(6) 0.6089(4) 0.9153(3) 0.0529(15) Uani 1 1 d .
N12 N 0.1119(7) 0.6187(4) 0.8411(3) 0.0584(16) Uani 1 1 d .
C15 C 0.2210(8) 0.8506(5) 1.0866(4) 0.0506(18) Uani 1 1 d .
H15 H 0.2670 0.9175 1.0908 0.061 Uiso 1 1 calc R
C16 C 0.1765(8) 0.7683(5) 1.1550(4) 0.0481(17) Uani 1 1 d .
C17 C 0.1976(7) 0.8345(5) 1.0127(4) 0.0473(17) Uani 1 1 d .
H17 H 0.2285 0.8899 0.9670 0.057 Uiso 1 1 calc R
N19 N -0.0008(6) 0.9112(4) 0.8607(3) 0.0582(16) Uani 1 1 d .
H19A H -0.0725 0.9418 0.8234 0.070 Uiso 1 1 d R
H19B H -0.0526 0.9178 0.9060 0.070 Uiso 1 1 d R
C20 C 0.0837(7) 0.6523(5) 1.0748(4) 0.0433(17) Uani 1 1 d .
H20 H 0.0361 0.5860 1.0705 0.052 Uiso 1 1 calc R
O22 O 0.2239(6) 0.8861(4) 1.2414(3) 0.0726(15) Uani 1 1 d .
C24 C 0.0439(8) 0.7951(5) 0.8631(4) 0.0498(18) Uani 1 1 d .
C28 C 0.0523(8) 0.7323(6) 0.8066(4) 0.0478(17) Uani 1 1 d .
C33 C 0.2045(8) 0.7914(6) 1.2326(4) 0.0549(19) Uani 1 1 d .
C34 C 0.0022(8) 0.7650(6) 0.7250(4) 0.0497(17) Uani 1 1 d .
C35 C -0.0174(9) 0.6795(6) 0.6848(4) 0.065(2) Uani 1 1 d .
H35 H 0.0015 0.6009 0.7112 0.078 Uiso 1 1 calc R
C37 C 0.2317(10) 0.7124(6) 1.3694(4) 0.075(2) Uani 1 1 d .
H37A H 0.1390 0.7660 1.3865 0.090 Uiso 1 1 calc R
H37B H 0.3428 0.7438 1.3673 0.090 Uiso 1 1 calc R
C40 C -0.0642(10) 0.7092(7) 0.6068(5) 0.078(2) Uani 1 1 d .
H40 H -0.0755 0.6506 0.5811 0.094 Uiso 1 1 calc R
C41 C -0.0286(9) 0.8808(6) 0.6833(4) 0.072(2) Uani 1 1 d .
H41 H -0.0176 0.9406 0.7079 0.086 Uiso 1 1 calc R
C43 C 0.2359(10) 0.5941(6) 1.4254(4) 0.103(3) Uani 1 1 d .
H43A H 0.3196 0.5400 1.4047 0.155 Uiso 1 1 calc R
H43B H 0.1216 0.5676 1.4310 0.155 Uiso 1 1 calc R
H43C H 0.2691 0.5986 1.4765 0.155 Uiso 1 1 calc R
C44 C -0.0756(10) 0.9079(6) 0.6049(4) 0.083(3) Uani 1 1 d .
H44 H -0.0952 0.9861 0.5776 0.100 Uiso 1 1 calc R
C45 C -0.0938(9) 0.8233(8) 0.5672(4) 0.079(2) Uani 1 1 d .
H45 H -0.1262 0.8432 0.5147 0.094 Uiso 1 1 calc R
O3 O 0.5274(6) 0.2359(4) 0.3256(3) 0.0630(13) Uani 1 1 d .
N4 N 0.3415(6) 0.2211(4) -0.0195(3) 0.0429(13) Uani 1 1 d .
N5 N 0.4262(6) 0.3912(4) -0.1140(3) 0.0537(15) Uani 1 1 d .
H5A H 0.4380 0.4168 -0.1650 0.064 Uiso 1 1 d R
H5B H 0.3537 0.4400 -0.0944 0.064 Uiso 1 1 d R
O7 O 0.4658(6) 0.4267(4) 0.2747(2) 0.0722(15) Uani 1 1 d .
N8 N 0.2907(7) 0.1140(4) -0.0185(3) 0.0582(16) Uani 1 1 d .
N9 N 0.2755(7) 0.1126(4) -0.0925(3) 0.0524(15) Uani 1 1 d .
C13 C 0.4389(8) 0.2957(5) 0.1938(4) 0.0422(16) Uani 1 1 d .
C14 C 0.3260(7) 0.3591(5) 0.0640(3) 0.0426(16) Uani 1 1 d .
H14 H 0.2728 0.4177 0.0242 0.051 Uiso 1 1 calc R
C18 C 0.3714(8) 0.2475(5) 0.0536(4) 0.0444(17) Uani 1 1 d .
C21 C 0.4447(8) 0.1597(5) 0.1135(4) 0.0495(17) Uani 1 1 d .
H21 H 0.4723 0.0841 0.1064 0.059 Uiso 1 1 calc R
C23 C 0.3614(7) 0.3817(5) 0.1344(4) 0.0462(17) Uani 1 1 d .
H23 H 0.3323 0.4568 0.1422 0.055 Uiso 1 1 calc R
C25 C 0.4768(8) 0.1848(5) 0.1839(4) 0.0532(18) Uani 1 1 d .
H25 H 0.5247 0.1257 0.2249 0.064 Uiso 1 1 calc R
C26 C 0.3587(7) 0.2844(5) -0.0961(4) 0.0413(16) Uani 1 1 d .
C27 C 0.3013(8) 0.2373(6) -0.2281(4) 0.0490(17) Uani 1 1 d .
C29 C 0.4789(8) 0.3280(6) 0.2676(4) 0.0553(19) Uani 1 1 d .
C30 C 0.3159(8) 0.2152(5) -0.1428(4) 0.0441(16) Uani 1 1 d .
C31 C 0.5646(9) 0.2604(6) 0.3997(4) 0.069(2) Uani 1 1 d .
H31A H 0.4665 0.3087 0.4184 0.083 Uiso 1 1 calc R
H31B H 0.6682 0.3016 0.3923 0.083 Uiso 1 1 calc R
C32 C 0.2889(9) 0.1453(6) -0.2622(5) 0.074(2) Uani 1 1 d .
H32 H 0.2921 0.0692 -0.2306 0.089 Uiso 1 1 calc R
C36 C 0.2953(9) 0.3481(6) -0.2771(4) 0.075(2) Uani 1 1 d .
H36 H 0.3035 0.4117 -0.2557 0.090 Uiso 1 1 calc R
C38 C 0.2770(10) 0.3660(7) -0.3590(4) 0.089(3) Uani 1 1 d .
H38 H 0.2721 0.4416 -0.3914 0.106 Uiso 1 1 calc R
C39 C 0.2663(10) 0.2753(8) -0.3913(4) 0.083(2) Uani 1 1 d .
H39 H 0.2553 0.2873 -0.4458 0.099 Uiso 1 1 calc R
C42 C 0.5944(10) 0.1459(6) 0.4581(4) 0.093(3) Uani 1 1 d .
H42A H 0.6935 0.0998 0.4395 0.139 Uiso 1 1 calc R
H42B H 0.4920 0.1053 0.4640 0.139 Uiso 1 1 calc R
H42C H 0.6169 0.1586 0.5087 0.139 Uiso 1 1 calc R
C46 C 0.2719(11) 0.1663(7) -0.3430(5) 0.089(3) Uani 1 1 d .
H46 H 0.2640 0.1034 -0.3651 0.106 Uiso 1 1 calc R

loop_
_atom_site_aniso_label
_atom_site_aniso_U_11
_atom_site_aniso_U_22
_atom_site_aniso_U_33
_atom_site_aniso_U_23
_atom_site_aniso_U_13
_atom_site_aniso_U_12
O1 0.095(4) 0.055(3) 0.043(3) -0.007(2) -0.016(3) -0.007(3)
N2 0.053(4) 0.035(3) 0.049(4) -0.009(3) -0.005(3) -0.001(3)
C6 0.058(5) 0.049(4) 0.045(5) -0.006(3) -0.012(4) 0.005(4)
C10 0.034(4) 0.035(4) 0.047(4) -0.013(3) -0.002(3) 0.003(3)
N11 0.059(4) 0.036(3) 0.063(4) -0.012(3) -0.014(3) 0.001(3)
N12 0.082(5) 0.043(4) 0.052(4) -0.014(3) -0.009(3) -0.005(3)
C15 0.053(5) 0.038(4) 0.060(5) -0.009(4) -0.008(4) -0.001(3)
C16 0.061(5) 0.036(4) 0.041(4) -0.001(3) -0.011(4) 0.008(3)
C17 0.043(4) 0.043(4) 0.047(5) 0.000(3) 0.001(3) 0.003(3)
N19 0.082(4) 0.043(3) 0.047(4) -0.012(3) -0.010(3) 0.008(3)
C20 0.049(4) 0.029(3) 0.045(4) 0.001(3) 0.004(3) -0.006(3)
O22 0.102(4) 0.046(3) 0.072(4) -0.014(3) -0.027(3) 0.003(3)
C24 0.054(5) 0.045(4) 0.049(5) -0.010(4) 0.001(4) -0.004(4)
C28 0.045(4) 0.051(4) 0.047(5) -0.012(4) 0.006(3) -0.010(3)
C33 0.054(5) 0.053(5) 0.049(5) 0.000(4) -0.008(4) 0.004(4)
C34 0.044(4) 0.055(4) 0.050(5) -0.019(4) 0.010(4) 0.000(4)
C35 0.077(6) 0.066(5) 0.058(5) -0.028(4) -0.004(4) -0.007(4)
C37 0.096(6) 0.080(5) 0.053(5) -0.013(4) -0.023(5) -0.010(5)
C40 0.097(7) 0.079(6) 0.072(6) -0.033(5) -0.011(5) -0.026(5)
C41 0.102(7) 0.055(5) 0.059(5) -0.015(4) -0.013(5) -0.002(4)
C43 0.151(9) 0.094(6) 0.062(6) -0.002(5) -0.026(6) -0.023(6)
C44 0.113(7) 0.076(6) 0.058(6) -0.005(5) -0.030(5) -0.007(5)
C45 0.085(6) 0.114(7) 0.045(5) -0.020(5) -0.016(4) -0.030(6)
O3 0.072(4) 0.061(3) 0.053(3) -0.009(3) -0.011(3) -0.003(3)
N4 0.047(4) 0.037(3) 0.042(4) -0.005(3) -0.002(3) -0.004(3)
N5 0.063(4) 0.041(3) 0.054(4) -0.007(3) 0.008(3) -0.010(3)
O7 0.115(4) 0.055(3) 0.052(3) -0.018(2) -0.003(3) -0.019(3)
N8 0.083(5) 0.034(3) 0.054(4) -0.004(3) -0.001(3) -0.010(3)
N9 0.069(4) 0.043(3) 0.048(4) -0.010(3) -0.006(3) -0.017(3)
C13 0.044(4) 0.040(4) 0.039(4) -0.007(3) -0.001(3) 0.001(3)
C14 0.049(4) 0.035(4) 0.042(4) -0.002(3) -0.011(3) -0.007(3)
C18 0.044(4) 0.037(4) 0.052(5) -0.010(4) 0.005(4) -0.011(3)
C21 0.059(5) 0.036(4) 0.048(5) -0.006(4) 0.006(4) -0.001(3)
C23 0.046(4) 0.026(3) 0.065(5) -0.011(3) -0.004(4) -0.002(3)
C25 0.060(5) 0.052(4) 0.046(5) -0.010(4) -0.010(4) 0.000(4)
C26 0.034(4) 0.031(4) 0.059(5) -0.010(4) -0.003(3) -0.001(3)
C27 0.048(5) 0.054(4) 0.042(5) -0.011(4) 0.000(4) 0.003(4)
C29 0.048(5) 0.054(5) 0.061(5) -0.016(4) 0.004(4) 0.005(4)
C30 0.047(4) 0.035(4) 0.052(5) -0.015(4) 0.001(3) -0.006(3)
C31 0.079(6) 0.092(6) 0.040(5) -0.015(4) -0.010(4) -0.024(5)
C32 0.101(7) 0.061(5) 0.062(6) -0.017(4) -0.016(5) 0.000(5)
C36 0.109(7) 0.070(5) 0.053(5) -0.015(4) -0.016(5) -0.023(5)
C38 0.121(8) 0.092(6) 0.055(6) -0.001(5) -0.017(5) -0.044(5)
C39 0.100(7) 0.108(7) 0.054(6) -0.030(6) -0.010(5) -0.037(6)
C42 0.115(7) 0.104(6) 0.051(5) -0.005(5) -0.021(5) 0.004(5)
C46 0.121(8) 0.078(6) 0.078(7) -0.035(5) -0.014(6) -0.016(5)

loop_
_atom_type_symbol
_atom_type_description
_atom_type_scat_dispersion_real
_atom_type_scat_dispersion_imag
_atom_type_scat_source
C C 0.0033 0.0016 'International Tables Vol C Tables 4.2.6.8 and 6.1.1.4'
H H 0.0000 0.0000 'International Tables Vol C Tables 4.2.6.8 and 6.1.1.4'
N N 0.0061 0.0033 'International Tables Vol C Tables 4.2.6.8 and 6.1.1.4'
O O 0.0106 0.0060 'International Tables Vol C Tables 4.2.6.8 and 6.1.1.4'

loop_
_geom_angle_atom_site_label_1
_geom_angle_atom_site_label_2
_geom_angle_atom_site_label_3
_geom_angle
C33 O1 C37 115.1(5)
C24 N2 N11 109.1(5)
C24 N2 C10 131.2(5)
N11 N2 C10 119.7(5)
C20 C6 C16 120.1(6)
C17 C10 C20 120.3(6)
C17 C10 N2 119.2(6)
C20 C10 N2 120.5(5)
N12 N11 N2 106.8(5)
N11 N12 C28 110.0(5)
C17 C15 C16 120.5(6)
C15 C16 C6 119.5(6)
C15 C16 C33 117.7(6)
C6 C16 C33 122.8(6)
C15 C17 C10 119.6(6)
C6 C20 C10 119.9(6)
N2 C24 C28 106.2(6)
N2 C24 N19 121.1(6)
C28 C24 N19 132.6(6)
C24 C28 N12 107.8(6)
C24 C28 C34 131.6(6)
N12 C28 C34 120.5(6)
O22 C33 O1 123.7(6)
O22 C33 C16 123.9(6)
O1 C33 C16 112.3(6)
C41 C34 C35 117.1(6)
C41 C34 C28 122.3(6)
C35 C34 C28 120.6(6)
C40 C35 C34 121.4(7)
O1 C37 C43 106.4(5)
C45 C40 C35 120.5(7)
C34 C41 C44 120.2(6)
C45 C44 C41 121.6(7)
C44 C45 C40 119.2(7)
C29 O3 C31 116.2(5)
C26 N4 N8 109.4(5)
C26 N4 C18 131.1(5)
N8 N4 C18 119.5(5)
N9 N8 N4 106.7(5)
N8 N9 C30 110.9(5)
C25 C13 C23 119.7(6)
C25 C13 C29 122.1(6)
C23 C13 C29 118.3(6)
C23 C14 C18 118.3(6)
C14 C18 C21 120.9(6)
C14 C18 N4 120.1(6)
C21 C18 N4 119.0(5)
C18 C21 C25 119.4(6)
C14 C23 C13 121.4(5)
C13 C25 C21 120.3(6)
N4 C26 C30 106.2(5)
N4 C26 N5 120.8(6)
C30 C26 N5 132.7(6)
C36 C27 C32 118.0(6)
C36 C27 C30 122.2(6)
C32 C27 C30 119.8(6)
O7 C29 O3 123.1(7)
O7 C29 C13 123.8(7)
O3 C29 C13 113.1(6)
N9 C30 C26 106.9(5)
N9 C30 C27 121.4(6)
C26 C30 C27 131.6(6)
O3 C31 C42 106.9(5)
C46 C32 C27 119.9(7)
C27 C36 C38 120.4(6)
C39 C38 C36 120.8(7)
C38 C39 C46 118.6(7)
C39 C46 C32 122.2(7)

loop_
_geom_bond_atom_site_label_1
_geom_bond_atom_site_label_2
_geom_bond_distance
O1 C33 1.323(7)
O1 C37 1.451(6)
N2 C24 1.360(7)
N2 N11 1.383(5)
N2 C10 1.422(6)
C6 C20 1.369(7)
C6 C16 1.390(7)
C10 C17 1.380(7)
C10 C20 1.387(7)
N11 N12 1.308(6)
N12 C28 1.368(7)
C15 C17 1.372(7)
C15 C16 1.383(7)
C16 C33 1.477(8)
N19 C24 1.365(6)
O22 C33 1.199(7)
C24 C28 1.363(7)
C28 C34 1.445(8)
C34 C41 1.385(8)
C34 C35 1.394(7)
C35 C40 1.379(8)
C37 C43 1.493(8)
C40 C45 1.356(9)
C41 C44 1.386(8)
C44 C45 1.354(8)
O3 C29 1.325(7)
O3 C31 1.447(6)
N4 C26 1.358(7)
N4 N8 1.371(6)
N4 C18 1.424(7)
N5 C26 1.383(6)
O7 C29 1.197(6)
N8 N9 1.304(6)
N9 C30 1.363(7)
C13 C25 1.359(7)
C13 C23 1.373(7)
C13 C29 1.492(8)
C14 C23 1.371(7)
C14 C18 1.376(7)
C18 C21 1.377(7)
C21 C25 1.377(7)
C26 C30 1.373(7)
C27 C36 1.373(8)
C27 C32 1.381(7)
C27 C30 1.449(7)
C31 C42 1.482(8)
C32 C46 1.375(8)
C36 C38 1.400(8)
C38 C39 1.345(8)
C39 C46 1.352(9)
